data_2004090
loop_
_publ_author_name
'Tzou, J.-R.'
'Mullaney, M.'
'Norman, R. E.'
'Chang, S.-C.'

_publ_section_title
;
 Hexakis(dimethyl sulfoxide-<i>O</i>)iron(III) Trinitrate
;
_journal_issue 11
_journal_name_full 'Acta Crystallographica Section C'
_journal_page_first 2249
_journal_page_last 2252
_journal_paper_doi 10.1107/S0108270195005695
_journal_volume 51
_journal_year 1995
_chemical_formula_sum 'C12 H36 Fe N3 O15 S6'
_chemical_formula_weight 710.64
_space_group_IT_number 148
_symmetry_cell_setting trigonal
_symmetry_space_group_name_Hall '-R 3'
_symmetry_space_group_name_H-M 'R -3 :H'
_cell_angle_alpha 90
_cell_angle_beta 90
_cell_angle_gamma 120
_cell_formula_units_Z 3
_cell_length_a 11.5180(10)
_cell_length_b 11.5180(10)
_cell_length_c 19.966(4)
_cell_measurement_reflns_used 24
_cell_measurement_temperature 294
_cell_measurement_theta_max 29.50
_cell_measurement_theta_min 26.43
_cell_volume 2293.9(5)
_computing_cell_refinement 'MSC/AFC Diffractometer Control Software'
_computing_data_collection
;
MSC/AFC Diffractometer Control Software
(Molecular Structure Corporation, 1988)
;
_computing_data_reduction 'TEXSAN PROCESS (Molecular Structure Corporation, 1985)'
_computing_publication_material 'TEXSAN FINISH'
_computing_structure_refinement 'TEXSAN LS'
_computing_structure_solution 'SHELXS86 (Sheldrick, 1985)'
_diffrn_ambient_temperature 21.0
_diffrn_measurement_device 'Rigaku AFC-7R'
_diffrn_measurement_method \w/2\q
_diffrn_radiation_monochromator graphite
_diffrn_radiation_source 'Rigaku rotating anode'
_diffrn_radiation_type MoK\a
_diffrn_radiation_wavelength 0.7107
_diffrn_reflns_av_R_equivalents 0.0282
_diffrn_reflns_limit_h_max 15
_diffrn_reflns_limit_h_min 0
_diffrn_reflns_limit_k_max 15
_diffrn_reflns_limit_k_min -15
_diffrn_reflns_limit_l_max 15
_diffrn_reflns_limit_l_min -15
_diffrn_reflns_number 2017
_diffrn_reflns_theta_max 32.4821
_diffrn_reflns_theta_min 4.57
_diffrn_standards_decay_% 0.03
_diffrn_standards_interval_count 150
_diffrn_standards_number 3
_exptl_absorpt_coefficient_mu 0.947
_exptl_absorpt_correction_T_max 1.000
_exptl_absorpt_correction_T_min 0.909
_exptl_absorpt_correction_type 'empirical via \y scan'
_exptl_absorpt_process_details \y-scan
_exptl_crystal_colour 'pale yellow'
_exptl_crystal_density_diffrn 1.543
_exptl_crystal_description irregular
_exptl_crystal_F_000 1113.00
_exptl_crystal_size_max 0.55
_exptl_crystal_size_mid 0.40
_exptl_crystal_size_min 0.30
_refine_diff_density_max 0.593
_refine_diff_density_min -0.547
_refine_ls_extinction_coef 2.8E-7
_refine_ls_extinction_method 'Zachariasen type 2, Gaussian, isotropic'
_refine_ls_goodness_of_fit_obs 5.165
_refine_ls_hydrogen_treatment noref
_refine_ls_matrix_type full
_refine_ls_number_parameters 62
_refine_ls_number_reflns 1408
_refine_ls_number_restraints 0
_refine_ls_R_factor_obs 0.0435
_refine_ls_shift/esd_max 0.0781
_refine_ls_structure_factor_coef F
_refine_ls_weighting_scheme sigma
_refine_ls_wR_factor_obs 0.0540
_reflns_number_observed 1412
_reflns_number_total 1854
_reflns_observed_criterion >3\s(I)
_cod_data_source_file bk1054.cif
_cod_data_source_block TZOU28
_cod_original_cell_volume 2293.8(5)
_cod_original_sg_symbol_H-M 'R -3'
_cod_original_formula_sum 'C12 H36 Fe1 N3 O15 S6'
_cod_database_code 2004090

loop_
_symmetry_equiv_pos_as_xyz
x,y,z
2/3+x,1/3+y,1/3+z
1/3+x,2/3+y,2/3+z
-y,x-y,z
2/3-y,1/3+x-y,1/3+z
1/3-y,2/3+x-y,2/3+z
-x+y,-x,z
2/3-x+y,1/3-x,1/3+z
1/3-x+y,2/3-x,2/3+z
-x,-y,-z
2/3-x,1/3-y,1/3-z
1/3-x,2/3-y,2/3-z
y,-x+y,-z
2/3+y,1/3-x+y,1/3-z
1/3+y,2/3-x+y,2/3-z
x-y,+x,-z
2/3+x-y,1/3+x,1/3-z
1/3+x-y,2/3+x,2/3-z

loop_
_atom_site_aniso_label
_atom_site_aniso_U_11
_atom_site_aniso_U_22
_atom_site_aniso_U_33
_atom_site_aniso_U_12
_atom_site_aniso_U_13
_atom_site_aniso_U_23
Fe1 .0283(4) .0283 .0373(7) .0142 .0000 .0000
S1 .0339(5) .0351(5) .0483(5) .0163(4) -.0051(4) .0028(4)
O1 .0340(10) .0320(10) .0470(10) .0180(10) -.0080(10) -.0010(10)
O2 .051(2) .051(2) .120(3) .018(2) -.004(2) .004(2)
O3 .120(10) .170(10) .230(10) .073(8) .020(10) .030(10)
N1 .039(2) .039 .069(4) .020 .0000 .0000
N2 .048(4) .048 .21(2) .024 .0000 .0000
C1 .047(2) .070(3) .047(2) .032(2) -.008(2) -.002(2)
C2 .057(3) .068(3) .063(3) .039(3) -.001(2) -.008(2)

loop_
_atom_site_label
_atom_site_fract_x
_atom_site_fract_y
_atom_site_fract_z
_atom_site_U_iso_or_equiv
_atom_site_thermal_displace_type
_atom_site_calc_flag
_atom_site_calc_attached_atom
Fe1 0 0 0 .0313 Uani d .
S1 .18212(9) -.08524(9) .07947(5) .0395 Uani d .
O1 .1585(2) .0281(2) .05570(10) .0376 Uani d .
O2 .1054(3) .1066(3) .2518(2) .0775 Uani d .
O3 .0890(10) .0930(10) .4652(6) .1732 Uani d .
N1 0 0 .2517(3) .0490 Uani d .
N2 0 0 .5 .1010 Uani d .
C1 .2724(4) -.0204(4) .1543(2) .0537 Uani d .
C2 .3128(4) -.0705(5) .0276(2) .0594 Uani d .
H1 .2935 -0.0855 .1734 .0720 Uiso calc C1
H2 .3541 .0595 .1460 .0720 Uiso calc C1
H3 .2207 -0.0049 .1860 .0720 Uiso calc C1
H4 .3355 -0.1382 .0394 .0738 Uiso calc C2
H5 .2863 -0.0832 -0.0183 .0738 Uiso calc C2
H6 .3910 .0149 .0328 .0738 Uiso calc C2

loop_
_atom_type_symbol
_atom_type_scat_dispersion_real
_atom_type_scat_dispersion_imag
_atom_type_scat_source
C 0.003 0.002 'International Tables'
H 0.000 0.000 'International Tables'
O 0.011 0.006 'International Tables'
N 0.006 0.003 'International Tables'
Fe 0.346 0.844 'International Tables'
S 0.125 0.123 'International Tables'

loop_
_geom_angle_atom_site_label_1
_geom_angle_atom_site_label_2
_geom_angle_atom_site_label_3
_geom_angle_site_symmetry_3
_geom_angle
_geom_angle_publ_flag
O1 Fe1 O1 2_555 92.60(9) yes
O1 Fe1 O1 5_555 87.40(9) yes
O1 S1 C1 . 102.7(2) yes
O1 S1 C2 . 104.0(2) yes
C1 S1 C2 . 99.4(2) yes
Fe1 O1 S1 . 124.30(10) yes
O2 N1 O2 2_555 120.00(2) yes
O3 N2 O3 5_556 92.6(8) yes
O3 N2 O3 6_556 87.4(8) yes
S1 C1 H1 . 109.1 no
S1 C1 H2 . 110.8 no
S1 C1 H3 . 110.8 no
H1 C1 H2 . 107.9 no
H1 C1 H3 . 107.8 no
H2 C1 H3 . 110.4 no
S1 C2 H4 . 109.9 no
S1 C2 H5 . 111.0 no
S1 C2 H6 . 110.9 no
H4 C2 H5 . 107.7 no
H4 C2 H6 . 107.9 no
H5 C2 H6 . 109.2 no

loop_
_geom_bond_atom_site_label_1
_geom_bond_atom_site_label_2
_geom_bond_distance
_geom_bond_publ_flag
Fe1 O1 2.020(2) yes
S1 O1 1.536(2) yes
S1 C1 1.759(4) yes
S1 C2 1.763(4) yes
O2 N1 1.221(3) yes
O3 N2 1.261(9) yes
C1 H1 0.975 no
C1 H2 0.944 no
C1 H3 0.945 no
C2 H4 0.969 no
C2 H5 0.953 no
C2 H6 0.950 no
